data_4075389
loop_
_publ_author_name
'Bambirra, Sergio'
'Meetsma, Auke'
'Hessen, Bart'

_publ_section_title
;
 Lanthanum Tribenzyl Complexes as Convenient Starting Materials for
 Organolanthanum Chemistry
;
_journal_issue 14
_journal_name_full Organometallics
_journal_page_first 3454
_journal_paper_doi 10.1021/om060262v
_journal_volume 25
_journal_year 2006
_chemical_compound_source 'see text'
_chemical_formula_moiety 'C32 H57 La O6, 2(C24 H20 B), C4 H8 O'
_chemical_formula_sum 'C84 H105 B2 La O7'
_chemical_formula_weight 1387.28
_chemical_name_systematic ' ?'
_space_group_IT_number 2
_symmetry_cell_setting triclinic
_symmetry_Int_Tables_number 2
_symmetry_space_group_name_Hall '-P 1'
_symmetry_space_group_name_H-M 'P -1'
_atom_sites_solution_hydrogens geom
_atom_sites_solution_primary heavy
_atom_sites_solution_secondary direct
_audit_creation_date '2005-08-31  11:16:48'
_audit_creation_method
;
 PLATON <TABLE ACC> option    (version :: 110805)
 SHELXL97-2 & Manual Editing
;
_audit_update_record
;
 ?
;
_cell_angle_alpha 106.521(1)
_cell_angle_beta 96.670(1)
_cell_angle_gamma 98.939(1)
_cell_formula_units_Z 2
_cell_length_a 13.9488(8)
_cell_length_b 15.7315(9)
_cell_length_c 17.528(1)
_cell_measurement_reflns_used 7611
_cell_measurement_temperature 100(1)
_cell_measurement_theta_max 29.22
_cell_measurement_theta_min 2.76
_cell_volume 3590.1(4)
_computing_cell_refinement 'SAINTPLUS, Version 6.02A, (Bruker, 2000)'
_computing_data_collection 'SMART, Version 5.624, (Bruker, 2001)'
_computing_data_reduction 'XPREP, Version 5.1/NT, (Bruker, 2000)'
_computing_molecular_graphics
;
 PLUTO (Meetsma, 2004)
 PLATON (Spek, 2003)
;
_computing_publication_material 'PLATON (Spek, 2003)'
_computing_structure_refinement 'SHELXL-97 (Sheldrick, 1997)'
_computing_structure_solution
;
 DIRDIF-99 (Beurskens et al., 1999)
;
_diffrn_ambient_temperature 100(1)
_diffrn_detector_area_resol_mean '4096x4096 / 62x62 (binned 512)'
_diffrn_measured_fraction_theta_full 0.982
_diffrn_measured_fraction_theta_max 0.958
_diffrn_measurement_device_type
;
  Bruker Smart Apex; CCD area detector
;
_diffrn_measurement_method 'phi and omega scans'
_diffrn_radiation_detector
;
  CCD area-detector
;
_diffrn_radiation_monochromator 'parallel mounted graphite'
_diffrn_radiation_source 'fine focus sealed Siemens Mo tube '
_diffrn_radiation_type MoK\a
_diffrn_radiation_wavelength 0.71073
_diffrn_reflns_av_R_equivalents 0.0237
_diffrn_reflns_av_sigmaI/netI 0.0415
_diffrn_reflns_limit_h_max 18
_diffrn_reflns_limit_h_min -18
_diffrn_reflns_limit_k_max 20
_diffrn_reflns_limit_k_min -19
_diffrn_reflns_limit_l_max 23
_diffrn_reflns_limit_l_min -22
_diffrn_reflns_number 32875
_diffrn_reflns_reduction_process
;
 Intensity data were corrected for Lorentz and polarization
  effects, decay and absorption and reduced to F~o~^2^
  using SAINT (Bruker, 2000) and SADABS (Sheldrick, 2001)
;
_diffrn_reflns_theta_full 25.00
_diffrn_reflns_theta_max 28.28
_diffrn_reflns_theta_min 2.46
_diffrn_standards_decay_% 0
_diffrn_standards_number 0
_exptl_absorpt_coefficient_mu 0.650
_exptl_absorpt_correction_T_max 0.8544
_exptl_absorpt_correction_T_min 0.7663
_exptl_absorpt_correction_type multi-scan
_exptl_absorpt_process_details '(SADABS, Sheldrick, Bruker, 2001))'
_exptl_crystal_colour colorless
_exptl_crystal_density_diffrn 1.280
_exptl_crystal_density_method 'not measured'
_exptl_crystal_description block
_exptl_crystal_F_000 1456
_exptl_crystal_size_max 0.49
_exptl_crystal_size_mid 0.27
_exptl_crystal_size_min 0.25
_refine_diff_density_max 2.725
_refine_diff_density_min -1.428
_refine_diff_density_rms 0.096
_refine_ls_extinction_method none
_refine_ls_goodness_of_fit_ref 1.073
_refine_ls_hydrogen_treatment mixed
_refine_ls_matrix_type full
_refine_ls_number_parameters 1203
_refine_ls_number_reflns 17094
_refine_ls_number_restraints 0
_refine_ls_restrained_S_all 1.073
_refine_ls_R_factor_all 0.0490
_refine_ls_R_factor_gt 0.0425
_refine_ls_shift/su_max 0.157
_refine_ls_shift/su_mean 0.004
_refine_ls_structure_factor_coef Fsqd
_refine_ls_weighting_details 'calc w=1/[\s^2^(Fo^2^)+(0.0582P)^2^+3.0358P] where P=(Fo^2^+2Fc^2^)/3'
_refine_ls_weighting_scheme calc
_refine_ls_wR_factor_gt 0.1049
_refine_ls_wR_factor_ref 0.1085
_reflns_number_gt 15179
_reflns_number_total 17094
_reflns_threshold_expression I>2\s(I)
_cod_data_source_file om060262vsi20060323_021747.cif
_cod_data_source_block Q1029
_cod_depositor_comments
;
The following automatic conversions were performed:

'_symmetry_cell_setting' value 'Triclinic' changed to 'triclinic'
according to /home/saulius/struct/CIF-dictionaries/cif_core.dic
dictionary named 'cif_core.dic' version 2.4.1 from
2010-06-29.

'_exptl_absorpt_correction_type' value 'Multi-Scan'
changed to 'multi-scan' according to
/home/saulius/struct/CIF-dictionaries/cif_core.dic dictionary named
'cif_core.dic' version 2.4.1 from 2010-06-29.

Automatic conversion script
Id: cif_fix_values 1715 2011-07-08 13:25:40Z adriana 
;
_cod_database_code 4075389
_vrn_publ_code_squeezed_elec 0.0
_vrn_publ_code_void_volume 27.6
_vrn_publ_code_frame_time_sec 10.0
_vrn_publ_code_meas_time_hour 8.0

loop_
_symmetry_equiv_pos_site_id
_symmetry_equiv_pos_as_xyz
1 x,y,z
2 -x,-y,-z

loop_
_atom_site_aniso_label
_atom_site_aniso_U_11
_atom_site_aniso_U_22
_atom_site_aniso_U_33
_atom_site_aniso_U_23
_atom_site_aniso_U_13
_atom_site_aniso_U_12
La1 0.0155(1) 0.0147(1) 0.0170(1) 0.0065(1) 0.0036(1) 0.0041(1)
O11 0.0194(8) 0.0270(10) 0.0214(9) 0.0113(7) 0.0076(7) 0.0096(7)
O12 0.0252(9) 0.0206(9) 0.0248(9) 0.0122(7) 0.0069(7) 0.0087(7)
O13 0.0230(9) 0.0198(9) 0.0202(9) 0.0068(7) 0.0080(7) 0.0042(7)
O14 0.0287(10) 0.0247(10) 0.0189(9) 0.0005(7) -0.0010(7) 0.0017(8)
O15 0.0203(9) 0.0179(9) 0.0316(10) 0.0104(7) 0.0062(7) 0.0071(7)
O16 0.0208(9) 0.0182(9) 0.0228(9) 0.0109(7) -0.0002(7) 0.0001(7)
C11 0.0198(12) 0.0200(13) 0.0239(13) 0.0051(10) 0.0020(10) 0.0030(10)
C12 0.0215(12) 0.0162(12) 0.0213(12) 0.0017(9) 0.0000(9) 0.0017(9)
C13 0.0199(12) 0.0217(13) 0.0240(13) 0.0035(10) -0.0033(10) 0.0038(10)
C14 0.0257(13) 0.0220(13) 0.0244(13) 0.0076(10) -0.0061(10) 0.0029(10)
C15 0.0281(13) 0.0182(13) 0.0205(12) 0.0047(10) -0.0007(10) -0.0012(10)
C16 0.0249(13) 0.0192(13) 0.0232(13) 0.0043(10) 0.0027(10) 0.0040(10)
C17 0.0227(12) 0.0185(12) 0.0237(13) 0.0060(10) 0.0011(10) 0.0063(10)
C18 0.0340(16) 0.0344(17) 0.0240(14) 0.0113(12) 0.0006(12) -0.0009(13)
C19 0.0229(13) 0.0257(14) 0.0271(14) 0.0140(11) 0.0099(10) 0.0070(11)
C110 0.0410(18) 0.0357(17) 0.0291(15) 0.0124(13) 0.0169(14) 0.0185(14)
C111 0.0252(14) 0.0276(15) 0.0318(15) 0.0128(12) 0.0110(11) 0.0126(11)
C112 0.0212(12) 0.0312(15) 0.0239(13) 0.0119(11) 0.0042(10) 0.0096(11)
C113 0.0267(14) 0.0186(13) 0.0327(15) 0.0087(11) 0.0040(11) 0.0058(10)
C114 0.0392(18) 0.0256(16) 0.054(2) 0.0217(15) 0.0143(15) 0.0143(13)
C115 0.0434(19) 0.0406(19) 0.056(2) 0.0362(17) 0.0200(16) 0.0185(15)
C116 0.0308(15) 0.0389(17) 0.0301(15) 0.0217(13) 0.0100(12) 0.0160(13)
C117 0.0231(13) 0.0222(14) 0.0276(14) 0.0099(11) 0.0069(10) 0.0015(10)
C118 0.0358(16) 0.0316(16) 0.0297(15) 0.0133(12) 0.0146(12) 0.0053(13)
C119 0.0364(16) 0.0340(17) 0.0338(16) 0.0082(13) 0.0184(13) 0.0104(13)
C120 0.0316(14) 0.0247(14) 0.0224(13) 0.0065(10) 0.0080(11) 0.0085(11)
C121 0.058(2) 0.059(2) 0.0321(18) -0.0138(16) -0.0145(16) 0.033(2)
C122 0.057(2) 0.074(3) 0.037(2) -0.0103(19) -0.0171(18) 0.018(2)
C123 0.076(3) 0.037(2) 0.0320(18) -0.0001(14) -0.0020(17) 0.0104(18)
C124 0.0396(16) 0.0220(14) 0.0318(15) 0.0010(11) 0.0012(12) 0.0021(12)
C125 0.0198(12) 0.0246(14) 0.0251(14) 0.0092(11) 0.0036(10) 0.0070(10)
C126 0.0308(15) 0.0276(15) 0.0373(17) 0.0059(12) 0.0125(13) 0.0122(12)
C127 0.0325(16) 0.0229(15) 0.0422(18) 0.0050(13) 0.0062(13) 0.0101(12)
C128 0.0273(14) 0.0202(14) 0.0399(17) 0.0131(12) 0.0070(12) 0.0064(11)
C129 0.0232(13) 0.0272(15) 0.0294(14) 0.0116(12) -0.0020(11) -0.0026(11)
C130 0.0408(18) 0.045(2) 0.0334(17) 0.0222(16) -0.0047(14) -0.0138(16)
C131 0.0341(15) 0.0251(15) 0.0257(14) 0.0135(11) 0.0065(12) 0.0023(12)
C132 0.0312(15) 0.0244(14) 0.0236(13) 0.0117(11) -0.0037(11) -0.0007(11)
C21 0.0214(12) 0.0183(12) 0.0161(11) 0.0066(9) -0.0010(9) 0.0084(9)
C22 0.0281(14) 0.0252(14) 0.0210(12) 0.0085(10) 0.0051(10) 0.0135(11)
C23 0.0473(19) 0.0413(19) 0.0208(14) 0.0057(12) 0.0059(13) 0.0295(15)
C24 0.059(2) 0.0324(18) 0.0248(15) -0.0073(13) -0.0125(14) 0.0271(16)
C25 0.0397(18) 0.0206(15) 0.0417(18) 0.0009(12) -0.0180(14) 0.0065(13)
C26 0.0242(13) 0.0215(14) 0.0294(14) 0.0086(11) -0.0052(11) 0.0056(10)
C27 0.0204(11) 0.0153(12) 0.0202(12) 0.0080(9) 0.0059(9) 0.0056(9)
C28 0.0211(12) 0.0296(14) 0.0253(14) 0.0144(11) 0.0044(10) 0.0070(10)
C29 0.0192(13) 0.0320(16) 0.0387(16) 0.0179(12) 0.0086(11) 0.0075(11)
C210 0.0322(15) 0.0276(15) 0.0352(15) 0.0156(12) 0.0212(12) 0.0097(12)
C211 0.0361(15) 0.0261(14) 0.0196(13) 0.0088(10) 0.0114(11) 0.0075(11)
C212 0.0225(12) 0.0189(12) 0.0208(12) 0.0067(9) 0.0062(10) 0.0059(10)
C213 0.0187(11) 0.0214(12) 0.0133(10) 0.0078(9) 0.0059(9) 0.0038(9)
C214 0.0208(12) 0.0216(13) 0.0178(11) 0.0074(9) 0.0026(9) 0.0037(10)
C215 0.0203(12) 0.0338(16) 0.0232(13) 0.0125(11) 0.0022(10) 0.0090(11)
C216 0.0204(13) 0.0415(17) 0.0206(13) 0.0098(12) -0.0016(10) 0.0003(12)
C217 0.0273(14) 0.0238(15) 0.0244(13) 0.0036(11) 0.0009(11) -0.0046(11)
C218 0.0214(12) 0.0224(13) 0.0215(12) 0.0069(10) 0.0041(10) 0.0027(10)
C219 0.0153(10) 0.0187(12) 0.0191(11) 0.0082(9) 0.0042(9) 0.0034(9)
C220 0.0240(12) 0.0217(13) 0.0205(12) 0.0067(10) 0.0065(10) 0.0074(10)
C221 0.0263(13) 0.0207(13) 0.0319(14) 0.0105(11) 0.0066(11) 0.0099(10)
C222 0.0237(13) 0.0237(14) 0.0360(15) 0.0192(12) 0.0068(11) 0.0077(10)
C223 0.0267(13) 0.0321(15) 0.0247(14) 0.0175(11) 0.0081(10) 0.0091(11)
C224 0.0224(12) 0.0241(13) 0.0214(12) 0.0111(10) 0.0073(10) 0.0084(10)
B21 0.0157(12) 0.0170(13) 0.0155(12) 0.0062(10) 0.0025(9) 0.0044(10)
C31 0.0197(11) 0.0222(13) 0.0162(11) 0.0046(9) 0.0026(9) 0.0034(9)
C32 0.0301(14) 0.0255(14) 0.0205(13) 0.0087(11) 0.0069(10) 0.0064(11)
C33 0.0350(15) 0.0262(15) 0.0277(14) 0.0072(11) 0.0110(12) 0.0129(12)
C34 0.0306(14) 0.0315(15) 0.0206(13) 0.0040(11) 0.0106(11) 0.0076(12)
C35 0.0294(14) 0.0317(15) 0.0189(12) 0.0089(11) 0.0070(10) 0.0050(11)
C36 0.0255(13) 0.0281(14) 0.0231(13) 0.0108(11) 0.0069(10) 0.0098(11)
C37 0.0217(12) 0.0207(12) 0.0193(12) 0.0091(9) 0.0014(9) 0.0072(10)
C38 0.0262(13) 0.0317(15) 0.0234(14) 0.0086(11) 0.0057(11) 0.0040(11)
C39 0.0283(14) 0.0311(16) 0.0344(16) 0.0111(12) 0.0033(12) -0.0009(12)
C310 0.0368(16) 0.0271(15) 0.0250(14) 0.0069(12) -0.0052(12) 0.0005(12)
C311 0.0382(15) 0.0256(14) 0.0174(12) 0.0055(10) 0.0033(11) 0.0079(12)
C312 0.0262(13) 0.0236(14) 0.0211(12) 0.0107(10) 0.0032(10) 0.0052(10)
C313 0.0206(12) 0.0359(15) 0.0168(12) 0.0110(10) 0.0055(9) 0.0066(11)
C314 0.0281(14) 0.0390(17) 0.0242(14) 0.0182(12) 0.0120(11) 0.0160(12)
C315 0.0401(18) 0.070(3) 0.0378(18) 0.0350(17) 0.0209(14) 0.0347(17)
C316 0.0295(17) 0.114(4) 0.0371(19) 0.042(2) 0.0115(14) 0.033(2)
C317 0.0268(16) 0.098(3) 0.0249(16) 0.0135(19) -0.0014(13) 0.0074(19)
C318 0.0275(15) 0.054(2) 0.0245(15) 0.0046(14) 0.0035(12) 0.0054(14)
C319 0.0320(14) 0.0240(14) 0.0195(12) 0.0061(10) 0.0122(10) 0.0092(11)
C320 0.0335(16) 0.0312(17) 0.0447(19) 0.0117(14) 0.0178(14) 0.0073(13)
C321 0.050(2) 0.0338(19) 0.073(3) 0.0185(18) 0.037(2) 0.0067(16)
C322 0.076(3) 0.038(2) 0.056(2) 0.0283(17) 0.043(2) 0.0263(19)
C323 0.074(2) 0.0339(18) 0.0288(16) 0.0168(13) 0.0244(16) 0.0290(17)
C324 0.0463(18) 0.0290(15) 0.0195(13) 0.0088(11) 0.0107(12) 0.0137(13)
B31 0.0196(13) 0.0228(14) 0.0159(12) 0.0062(10) 0.0045(10) 0.0066(10)
O41 0.081(2) 0.166(4) 0.0492(18) 0.055(2) 0.0287(16) 0.082(3)
C41 0.075(3) 0.056(2) 0.045(2) 0.0265(19) 0.015(2) 0.022(2)
C42 0.085(3) 0.097(4) 0.057(3) 0.041(3) 0.032(2) 0.049(3)
C43 0.045(2) 0.103(4) 0.161(6) 0.103(4) 0.025(3) 0.021(3)
C44 0.154(7) 0.47(2) 0.166(8) 0.235(11) 0.095(7) 0.219(11)

loop_
_atom_site_label
_atom_site_type_symbol
_atom_site_thermal_displace_type
_atom_site_fract_x
_atom_site_fract_y
_atom_site_fract_z
_atom_site_occupancy
_atom_site_U_iso_or_equiv
La1 La Uani 0.19047(1) 0.20752(1) 0.18963(1) 1.000 0.0152(1)
O11 O Uani 0.36538(13) 0.17066(13) 0.15659(11) 1.000 0.0209(5)
O12 O Uani 0.21799(13) 0.06211(12) 0.22280(11) 1.000 0.0217(5)
O13 O Uani 0.08003(13) 0.18188(12) 0.29363(11) 1.000 0.0205(5)
O14 O Uani 0.28399(14) 0.32271(13) 0.32252(11) 1.000 0.0263(6)
O15 O Uani 0.08247(13) 0.32815(12) 0.20589(12) 1.000 0.0222(5)
O16 O Uani 0.27108(13) 0.32548(12) 0.13366(11) 1.000 0.0204(5)
C11 C Uani 0.03216(19) 0.10895(19) 0.10238(16) 1.000 0.0218(7)
C12 C Uani 0.06303(19) 0.12109(17) 0.02945(15) 1.000 0.0211(7)
C13 C Uani 0.0131(2) 0.16434(18) -0.01937(16) 1.000 0.0233(7)
C14 C Uani 0.0427(2) 0.17081(19) -0.09078(17) 1.000 0.0250(8)
C15 C Uani 0.1248(2) 0.13786(18) -0.11698(16) 1.000 0.0236(7)
C16 C Uani 0.1798(2) 0.10286(18) -0.06641(16) 1.000 0.0231(8)
C17 C Uani 0.15058(19) 0.09587(18) 0.00585(16) 1.000 0.0217(7)
C18 C Uani 0.1509(3) 0.1390(2) -0.19792(18) 1.000 0.0315(9)
C19 C Uani 0.4083(2) 0.17952(19) 0.08629(17) 1.000 0.0233(8)
C110 C Uani 0.4466(3) 0.0931(2) 0.05567(19) 1.000 0.0326(10)
C111 C Uani 0.4695(2) 0.0631(2) 0.13018(18) 1.000 0.0261(8)
C112 C Uani 0.4368(2) 0.1321(2) 0.19748(17) 1.000 0.0242(8)
C113 C Uani 0.2147(2) -0.02359(19) 0.15938(18) 1.000 0.0258(8)
C114 C Uani 0.2360(3) -0.0907(2) 0.2036(2) 1.000 0.0362(10)
C115 C Uani 0.1991(3) -0.0550(2) 0.2823(2) 1.000 0.0400(11)
C116 C Uani 0.2325(2) 0.0462(2) 0.30117(19) 1.000 0.0295(9)
C117 C Uani 0.0020(2) 0.10188(19) 0.27702(17) 1.000 0.0239(8)
C118 C Uani -0.0274(2) 0.1050(2) 0.35817(19) 1.000 0.0309(9)
C119 C Uani -0.0182(3) 0.2064(2) 0.3981(2) 1.000 0.0338(9)
C120 C Uani 0.0734(2) 0.2463(2) 0.37135(17) 1.000 0.0258(8)
C121 C Uani 0.3689(3) 0.2968(3) 0.3571(2) 1.000 0.0551(11)
C122 C Uani 0.4175(3) 0.3799(3) 0.4320(2) 1.000 0.0634(14)
C123 C Uani 0.3340(3) 0.4191(3) 0.4559(2) 1.000 0.0517(13)
C124 C Uani 0.2738(2) 0.4103(2) 0.37635(18) 1.000 0.0336(9)
C125 C Uani -0.02413(19) 0.30821(19) 0.20359(17) 1.000 0.0226(8)
C126 C Uani -0.0524(2) 0.3966(2) 0.2481(2) 1.000 0.0315(9)
C127 C Uani 0.0423(2) 0.4677(2) 0.2679(2) 1.000 0.0331(9)
C128 C Uani 0.1061(2) 0.42291(19) 0.2101(2) 1.000 0.0280(9)
C129 C Uani 0.3581(2) 0.3964(2) 0.17379(18) 1.000 0.0274(8)
C130 C Uani 0.3768(3) 0.4491(3) 0.1166(2) 1.000 0.0410(11)
C131 C Uani 0.2774(2) 0.4325(2) 0.06315(18) 1.000 0.0274(8)
C132 C Uani 0.2358(2) 0.3364(2) 0.05531(17) 1.000 0.0269(8)
H11 H Uiso 0.041(3) 0.053(2) 0.110(2) 1.000 0.037(9)
H11' H Uiso -0.030(2) 0.124(2) 0.1098(19) 1.000 0.025(8)
H13 H Uiso -0.045(3) 0.183(2) -0.003(2) 1.000 0.039(10)
H14 H Uiso 0.004(2) 0.195(2) -0.1259(19) 1.000 0.027(8)
H16 H Uiso 0.240(2) 0.080(2) -0.0819(19) 1.000 0.027(8)
H17 H Uiso 0.186(2) 0.063(2) 0.0369(19) 1.000 0.028(8)
H18 H Uiso 0.202(3) 0.111(3) -0.210(2) 1.000 0.045(11)
H18' H Uiso 0.166(3) 0.202(3) -0.197(2) 1.000 0.036(9)
H18" H Uiso 0.097(2) 0.108(2) -0.239(2) 1.000 0.029(8)
H19 H Uiso 0.458(2) 0.230(2) 0.1044(19) 1.000 0.024(8)
H19' H Uiso 0.357(2) 0.190(2) 0.0528(18) 1.000 0.017(7)
H110 H Uiso 0.503(4) 0.106(3) 0.040(3) 1.000 0.068(14)
H110' H Uiso 0.396(3) 0.050(3) 0.017(2) 1.000 0.044(10)
H111 H Uiso 0.537(3) 0.063(3) 0.141(2) 1.000 0.043(10)
H111' H Uiso 0.433(2) 0.001(2) 0.121(2) 1.000 0.030(9)
H112 H Uiso 0.409(2) 0.106(2) 0.2358(18) 1.000 0.021(7)
H112' H Uiso 0.487(2) 0.177(2) 0.2238(18) 1.000 0.017(7)
H113 H Uiso 0.265(2) -0.011(2) 0.1273(19) 1.000 0.024(8)
H113' H Uiso 0.151(3) -0.043(2) 0.126(2) 1.000 0.033(9)
H114 H Uiso 0.208(3) -0.146(3) 0.175(2) 1.000 0.042(10)
H114' H Uiso 0.311(3) -0.086(2) 0.214(2) 1.000 0.041(10)
H115 H Uiso 0.231(3) -0.075(3) 0.324(2) 1.000 0.049(11)
H115' H Uiso 0.128(4) -0.068(3) 0.272(3) 1.000 0.067(14)
H116 H Uiso 0.198(2) 0.082(2) 0.3321(19) 1.000 0.022(8)
H116' H Uiso 0.300(3) 0.062(2) 0.322(2) 1.000 0.031(9)
H117 H Uiso 0.030(3) 0.054(3) 0.253(2) 1.000 0.038(10)
H117' H Uiso -0.052(3) 0.107(2) 0.237(2) 1.000 0.036(9)
H118 H Uiso 0.018(2) 0.077(2) 0.3873(19) 1.000 0.024(8)
H118' H Uiso -0.092(3) 0.072(2) 0.351(2) 1.000 0.034(9)
H119 H Uiso -0.073(3) 0.225(2) 0.373(2) 1.000 0.036(9)
H119' H Uiso -0.008(3) 0.224(3) 0.458(3) 1.000 0.049(11)
H120 H Uiso 0.072(2) 0.307(2) 0.365(2) 1.000 0.036(9)
H120' H Uiso 0.132(2) 0.252(2) 0.4083(19) 1.000 0.026(8)
H121 H Uiso 0.41470 0.28413 0.31810 1.000 0.0660
H121' H Uiso 0.34941 0.24232 0.37365 1.000 0.0660
H122 H Uiso 0.45063 0.36076 0.47559 1.000 0.0760
H122' H Uiso 0.46593 0.42304 0.41732 1.000 0.0760
H123 H Uiso 0.29675 0.38525 0.48634 1.000 0.0618
H123' H Uiso 0.35519 0.48332 0.48921 1.000 0.0618
H124 H Uiso 0.20397 0.41095 0.38159 1.000 0.0402
H124' H Uiso 0.29923 0.46024 0.35565 1.000 0.0402
H125 H Uiso -0.036(2) 0.264(2) 0.2301(18) 1.000 0.017(7)
H125' H Uiso -0.052(3) 0.287(2) 0.151(2) 1.000 0.033(9)
H126 H Uiso -0.105(3) 0.410(3) 0.213(2) 1.000 0.049(11)
H126' H Uiso -0.081(3) 0.399(3) 0.293(3) 1.000 0.066(14)
H127 H Uiso 0.029(3) 0.518(3) 0.260(2) 1.000 0.039(10)
H127' H Uiso 0.078(3) 0.479(2) 0.325(2) 1.000 0.038(9)
H128 H Uiso 0.091(2) 0.427(2) 0.155(2) 1.000 0.029(8)
H128' H Uiso 0.175(2) 0.443(2) 0.2303(19) 1.000 0.025(8)
H129 H Uiso 0.409(3) 0.368(2) 0.192(2) 1.000 0.039(10)
H129' H Uiso 0.337(2) 0.439(2) 0.224(2) 1.000 0.035(9)
H130 H Uiso 0.425(3) 0.411(3) 0.081(2) 1.000 0.050(11)
H130' H Uiso 0.390(4) 0.503(4) 0.146(3) 1.000 0.082(17)
H131 H Uiso 0.241(3) 0.468(3) 0.089(2) 1.000 0.042(11)
H131' H Uiso 0.284(2) 0.445(2) 0.014(2) 1.000 0.029(8)
H132 H Uiso 0.168(3) 0.324(2) 0.0491(19) 1.000 0.026(8)
H132' H Uiso 0.262(3) 0.291(3) 0.014(2) 1.000 0.041(10)
C21 C Uani 0.71385(18) 0.44158(17) 0.10673(14) 1.000 0.0182(7)
C22 C Uani 0.6424(2) 0.45317(19) 0.15766(16) 1.000 0.0235(8)
C23 C Uani 0.6498(3) 0.5307(2) 0.22206(18) 1.000 0.0349(10)
C24 C Uani 0.7282(3) 0.6017(2) 0.23775(19) 1.000 0.0418(10)
C25 C Uani 0.7985(3) 0.5943(2) 0.1884(2) 1.000 0.0379(10)
C26 C Uani 0.7918(2) 0.51579(19) 0.12399(18) 1.000 0.0256(8)
C27 C Uani 0.78442(18) 0.35197(16) -0.02531(15) 1.000 0.0177(7)
C28 C Uani 0.88640(19) 0.36912(19) 0.00254(17) 1.000 0.0238(8)
C29 C Uani 0.9562(2) 0.3796(2) -0.04642(19) 1.000 0.0279(9)
C210 C Uani 0.9261(2) 0.3711(2) -0.12691(19) 1.000 0.0287(9)
C211 C Uani 0.8268(2) 0.35216(19) -0.15737(17) 1.000 0.0262(8)
C212 C Uani 0.7576(2) 0.34343(17) -0.10737(15) 1.000 0.0202(7)
C213 C Uani 0.59240(17) 0.31366(17) -0.01873(14) 1.000 0.0170(6)
C214 C Uani 0.53821(18) 0.37744(18) -0.03231(15) 1.000 0.0199(7)
C215 C Uani 0.4482(2) 0.3537(2) -0.08456(16) 1.000 0.0247(8)
C216 C Uani 0.4081(2) 0.2639(2) -0.12473(17) 1.000 0.0285(8)
C217 C Uani 0.4582(2) 0.1986(2) -0.11263(17) 1.000 0.0274(8)
C218 C Uani 0.54887(19) 0.22316(18) -0.06064(16) 1.000 0.0219(7)
C219 C Uani 0.72433(17) 0.26702(17) 0.07878(15) 1.000 0.0171(6)
C220 C Uani 0.75137(19) 0.18715(18) 0.03512(16) 1.000 0.0215(7)
C221 C Uani 0.7650(2) 0.11810(19) 0.06781(18) 1.000 0.0251(8)
C222 C Uani 0.7531(2) 0.1262(2) 0.14687(18) 1.000 0.0252(8)
C223 C Uani 0.7276(2) 0.2039(2) 0.19235(17) 1.000 0.0253(8)
C224 C Uani 0.71356(19) 0.27257(18) 0.15878(16) 1.000 0.0210(7)
B21 B Uani 0.70393(19) 0.34449(19) 0.03584(16) 1.000 0.0157(7)
H22 H Uiso 0.590(2) 0.406(2) 0.1505(17) 1.000 0.016(7)
H23 H Uiso 0.606(3) 0.535(2) 0.253(2) 1.000 0.038(10)
H24 H Uiso 0.727(3) 0.649(3) 0.275(3) 1.000 0.052(12)
H25 H Uiso 0.850(3) 0.640(3) 0.195(3) 1.000 0.055(12)
H26 H Uiso 0.841(3) 0.514(2) 0.095(2) 1.000 0.030(9)
H28 H Uiso 0.909(2) 0.377(2) 0.056(2) 1.000 0.027(8)
H29 H Uiso 1.019(3) 0.392(2) -0.025(2) 1.000 0.037(10)
H210 H Uiso 0.970(3) 0.379(2) -0.159(2) 1.000 0.038(10)
H211 H Uiso 0.804(2) 0.350(2) -0.204(2) 1.000 0.023(8)
H212 H Uiso 0.693(2) 0.332(2) -0.129(2) 1.000 0.030(9)
H214 H Uiso 0.565(2) 0.440(2) -0.0066(18) 1.000 0.020(7)
H215 H Uiso 0.415(2) 0.392(2) -0.0922(19) 1.000 0.026(8)
H216 H Uiso 0.350(3) 0.246(3) -0.159(2) 1.000 0.043(10)
H217 H Uiso 0.437(2) 0.142(2) -0.136(2) 1.000 0.026(8)
H218 H Uiso 0.583(2) 0.172(2) -0.0564(19) 1.000 0.026(8)
H220 H Uiso 0.758(2) 0.177(2) -0.0203(19) 1.000 0.022(8)
H221 H Uiso 0.787(2) 0.067(2) 0.0338(18) 1.000 0.019(7)
H222 H Uiso 0.759(3) 0.079(3) 0.165(2) 1.000 0.039(10)
H223 H Uiso 0.719(3) 0.212(2) 0.246(2) 1.000 0.037(9)
H224 H Uiso 0.693(2) 0.325(2) 0.192(2) 1.000 0.029(8)
C31 C Uani 0.65095(18) 0.27307(18) 0.58221(15) 1.000 0.0198(7)
C32 C Uani 0.6086(2) 0.34939(19) 0.59251(16) 1.000 0.0247(8)
C33 C Uani 0.5554(2) 0.3785(2) 0.65428(18) 1.000 0.0286(8)
C34 C Uani 0.5415(2) 0.3308(2) 0.70890(17) 1.000 0.0277(8)
C35 C Uani 0.5834(2) 0.2557(2) 0.70168(16) 1.000 0.0263(8)
C36 C Uani 0.6368(2) 0.2276(2) 0.63991(16) 1.000 0.0242(8)
C37 C Uani 0.64131(18) 0.14595(17) 0.43849(15) 1.000 0.0198(7)
C38 C Uani 0.5523(2) 0.0976(2) 0.44784(17) 1.000 0.0272(8)
C39 C Uani 0.4971(2) 0.0218(2) 0.38698(19) 1.000 0.0320(9)
C310 C Uani 0.5292(2) -0.0092(2) 0.31456(18) 1.000 0.0314(9)
C311 C Uani 0.6171(2) 0.03570(19) 0.30307(17) 1.000 0.0273(8)
C312 C Uani 0.6713(2) 0.11170(19) 0.36361(16) 1.000 0.0229(8)
C313 C Uani 0.80903(19) 0.2044(2) 0.54613(15) 1.000 0.0235(8)
C314 C Uani 0.8323(2) 0.1194(2) 0.51618(17) 1.000 0.0269(9)
C315 C Uani 0.9156(3) 0.0945(3) 0.5499(2) 1.000 0.0415(13)
C316 C Uani 0.9794(3) 0.1565(4) 0.6154(2) 1.000 0.0536(16)
C317 C Uani 0.9579(3) 0.2403(4) 0.6473(2) 1.000 0.0521(13)
C318 C Uani 0.8739(2) 0.2638(3) 0.61406(19) 1.000 0.0373(10)
C319 C Uani 0.7385(2) 0.31409(19) 0.46497(16) 1.000 0.0242(8)
C320 C Uani 0.8276(3) 0.3765(2) 0.4843(2) 1.000 0.0354(10)
C321 C Uani 0.8447(3) 0.4450(3) 0.4481(3) 1.000 0.0498(14)
C322 C Uani 0.7734(3) 0.4533(3) 0.3908(3) 1.000 0.0493(14)
C323 C Uani 0.6848(3) 0.3934(2) 0.3695(2) 1.000 0.0407(10)
C324 C Uani 0.6682(3) 0.3255(2) 0.40613(17) 1.000 0.0302(9)
B31 B Uani 0.7105(2) 0.2349(2) 0.50772(17) 1.000 0.0190(8)
H32 H Uiso 0.614(2) 0.382(2) 0.560(2) 1.000 0.026(8)
H33 H Uiso 0.527(2) 0.428(2) 0.656(2) 1.000 0.032(9)
H34 H Uiso 0.508(3) 0.350(2) 0.749(2) 1.000 0.033(9)
H35 H Uiso 0.576(2) 0.223(2) 0.740(2) 1.000 0.030(9)
H36 H Uiso 0.668(2) 0.178(2) 0.636(2) 1.000 0.031(9)
H38 H Uiso 0.530(2) 0.117(2) 0.495(2) 1.000 0.026(8)
H39 H Uiso 0.440(3) -0.008(3) 0.395(2) 1.000 0.048(11)
H310 H Uiso 0.495(2) -0.059(2) 0.277(2) 1.000 0.029(9)
H311 H Uiso 0.642(2) 0.016(2) 0.257(2) 1.000 0.032(9)
H312 H Uiso 0.728(2) 0.143(2) 0.3571(19) 1.000 0.028(8)
H314 H Uiso 0.790(2) 0.078(2) 0.471(2) 1.000 0.029(8)
H315 H Uiso 0.932(3) 0.030(3) 0.525(2) 1.000 0.041(10)
H316 H Uiso 1.032(3) 0.136(3) 0.633(3) 1.000 0.059(12)
H317 H Uiso 0.990(3) 0.282(3) 0.685(3) 1.000 0.057(13)
H318 H Uiso 0.866(2) 0.320(2) 0.6349(19) 1.000 0.023(8)
H320 H Uiso 0.879(3) 0.375(2) 0.523(2) 1.000 0.032(9)
H321 H Uiso 0.903(3) 0.485(3) 0.468(3) 1.000 0.061(13)
H322 H Uiso 0.789(3) 0.505(3) 0.368(2) 1.000 0.050(11)
H323 H Uiso 0.630(3) 0.404(3) 0.330(2) 1.000 0.052(11)
H324 H Uiso 0.609(2) 0.287(2) 0.3914(19) 1.000 0.023(8)
O41 O Uani 0.2564(3) 0.1981(3) 0.49140(19) 1.000 0.0861(16)
C41 C Uani 0.2497(3) 0.1442(3) 0.6025(3) 1.000 0.0549(14)
C42 C Uani 0.2005(4) 0.1936(4) 0.5489(3) 1.000 0.0708(19)
C43 C Uani 0.3372(3) 0.1243(4) 0.5642(4) 1.000 0.088(2)
C44 C Uani 0.3467(7) 0.1800(10) 0.5144(6) 1.000 0.211(8)
H41 H Uiso 0.26968 0.18355 0.65921 1.000 0.0656
H41' H Uiso 0.20534 0.08792 0.60094 1.000 0.0656
H42 H Uiso 0.13292 0.15990 0.52356 1.000 0.0850
H42' H Uiso 0.19660 0.25515 0.58181 1.000 0.0850
H43 H Uiso 0.39685 0.13884 0.60572 1.000 0.1059
H43' H Uiso 0.32641 0.05973 0.53203 1.000 0.1059
H44 H Uiso 0.39357 0.23722 0.54396 1.000 0.2526
H44' H Uiso 0.37290 0.14929 0.46602 1.000 0.2526

loop_
_atom_type_symbol
_atom_type_description
_atom_type_scat_dispersion_real
_atom_type_scat_dispersion_imag
_atom_type_scat_source
O O 0.0106 0.0060 'International Tables Vol C Tables 4.2.6.8 and 6.1.1.4'
La La -0.2871 2.4523 'International Tables Vol C Tables 4.2.6.8 and 6.1.1.4'
B B 0.0013 0.0007 'International Tables Vol C Tables 4.2.6.8 and 6.1.1.4'
H H 0.0000 0.0000 'International Tables Vol C Tables 4.2.6.8 and 6.1.1.4'
C C 0.0033 0.0016 'International Tables Vol C Tables 4.2.6.8 and 6.1.1.4'

loop_
_geom_angle_atom_site_label_1
_geom_angle_atom_site_label_2
_geom_angle_atom_site_label_3
_geom_angle
_geom_angle_publ_flag
O11 La1 O12 69.71(6) yes
O11 La1 O13 135.32(6) yes
O11 La1 O14 87.30(6) yes
O11 La1 O15 144.39(6) yes
O11 La1 O16 71.58(6) yes
O11 La1 C11 120.35(7) yes
O12 La1 O13 71.39(6) yes
O12 La1 O14 97.90(6) yes
O12 La1 O15 144.74(6) yes
O12 La1 O16 141.27(6) yes
O12 La1 C11 84.78(8) yes
O13 La1 O14 77.06(6) yes
O13 La1 O15 73.90(6) yes
O13 La1 O16 143.50(6) yes
O13 La1 C11 76.35(7) yes
O14 La1 O15 80.08(6) yes
O14 La1 O16 81.32(6) yes
O14 La1 C11 150.84(8) yes
O15 La1 O16 73.66(6) yes
O15 La1 C11 81.25(8) yes
O16 La1 C11 114.40(8) yes
La1 O11 C19 125.94(15) yes
La1 O11 C112 130.84(15) yes
C19 O11 C112 103.1(2) yes
La1 O12 C113 122.28(15) yes
La1 O12 C116 129.30(16) yes
C113 O12 C116 108.3(2) yes
La1 O13 C117 123.20(15) yes
La1 O13 C120 127.95(16) yes
C117 O13 C120 108.3(2) yes
La1 O14 C121 114.28(19) yes
La1 O14 C124 137.23(16) yes
C121 O14 C124 108.5(2) yes
La1 O15 C125 123.61(16) yes
La1 O15 C128 130.78(15) yes
C125 O15 C128 105.3(2) yes
La1 O16 C129 126.43(16) yes
La1 O16 C132 125.03(16) yes
C129 O16 C132 108.5(2) yes
C42 O41 C44 108.7(6) yes
La1 C11 C12 92.27(17) yes
C11 C12 C13 123.4(2) no
C13 C12 C17 115.6(2) no
C11 C12 C17 120.9(2) no
C12 C13 C14 121.4(3) no
C13 C14 C15 121.9(3) no
C14 C15 C18 120.9(3) no
C16 C15 C18 121.6(3) no
C14 C15 C16 117.5(3) no
C15 C16 C17 121.0(3) no
C12 C17 C16 122.1(3) no
O11 C19 C110 104.8(2) yes
C19 C110 C111 104.8(3) no
C110 C111 C112 104.3(3) no
C12 C11 H11 113(2) no
C12 C11 H11' 113.2(19) no
H11 C11 H11' 115(3) no
La1 C11 H11' 121.7(19) no
La1 C11 H11 98(2) no
O11 C112 C111 105.4(2) yes
C12 C13 H13 116(2) no
C14 C13 H13 122(2) no
O12 C113 C114 105.8(2) yes
C13 C14 H14 120.2(18) no
C15 C14 H14 117.8(18) no
C113 C114 C115 102.6(3) no
C114 C115 C116 101.7(3) no
O12 C116 C115 104.7(2) yes
C17 C16 H16 118.6(19) no
C15 C16 H16 120.4(19) no
O13 C117 C118 105.1(2) yes
C16 C17 H17 119.1(17) no
C12 C17 H17 118.1(17) no
C15 C18 H18 113(2) no
C15 C18 H18' 108(2) no
H18 C18 H18" 107(3) no
H18' C18 H18" 109(3) no
C117 C118 C119 102.0(3) no
C15 C18 H18" 110(2) no
H18 C18 H18' 111(4) no
O11 C19 H19' 104.3(18) no
H19 C19 H19' 110(3) no
C110 C19 H19 112.4(18) no
C110 C19 H19' 118.0(19) no
O11 C19 H19 106.8(19) no
C118 C119 C120 102.4(3) no
O13 C120 C119 106.3(2) yes
O14 C121 C122 104.7(3) yes
C121 C122 C123 102.7(3) no
C122 C123 C124 102.7(3) no
O14 C124 C123 104.7(3) yes
O15 C125 C126 106.6(2) yes
C125 C126 C127 104.9(2) no
C126 C127 C128 103.4(3) no
O15 C128 C127 103.8(2) yes
O16 C129 C130 106.1(3) yes
C129 C130 C131 104.4(3) no
C130 C131 C132 102.2(3) no
O16 C132 C131 105.0(2) yes
C19 C110 H110' 108(3) no
C111 C110 H110' 111(3) no
C111 C110 H110 106(3) no
H110' C110 H110 117(4) no
C19 C110 H110 109(3) no
C110 C111 H111' 110.3(19) no
C112 C111 H111' 111.9(18) no
C112 C111 H111 112(2) no
C110 C111 H111 110(2) no
H111' C111 H111 108(3) no
O11 C112 H112 111.7(18) no
C111 C112 H112' 110.4(19) no
O11 C112 H112' 107(2) no
H112' C112 H112 109(3) no
C111 C112 H112 113.1(19) no
O12 C113 H113' 110(2) no
C114 C113 H113' 112(2) no
C114 C113 H113 113.2(18) no
H113' C113 H113 110(3) no
O12 C113 H113 106.5(19) no
C113 C114 H114 111(3) no
C115 C114 H114' 110.5(19) no
C115 C114 H114 115(3) no
H114' C114 H114 109(3) no
C113 C114 H114' 107.9(19) no
C114 C115 H115 111(2) no
C116 C115 H115' 107(3) no
C114 C115 H115' 109(3) no
H115' C115 H115 117(4) no
C116 C115 H115 110(3) no
O12 C116 H116' 108(2) no
O12 C116 H116 106(2) no
C115 C116 H116 117(2) no
H116' C116 H116 112(3) no
C115 C116 H116' 109(2) no
O13 C117 H117 105(3) no
C118 C117 H117' 114(2) no
C118 C117 H117 117(3) no
H117' C117 H117 109(3) no
O13 C117 H117' 107(2) no
C117 C118 H118 109.4(17) no
C119 C118 H118' 113(2) no
C117 C118 H118' 110(2) no
H118' C118 H118 108(3) no
C119 C118 H118 113.8(19) no
C118 C119 H119' 113(3) no
C118 C119 H119 108(2) no
C120 C119 H119 107(2) no
H119' C119 H119 116(3) no
C120 C119 H119' 110(3) no
O13 C120 H120 109.9(19) no
C119 C120 H120' 112.0(19) no
C119 C120 H120 113.5(17) no
H120' C120 H120 107(3) no
O13 C120 H120' 107.6(18) no
O14 C121 H121' 111.00 no
C122 C121 H121' 111.00 no
C122 C121 H121 111.00 no
O14 C121 H121 111.00 no
C22 C21 B21 119.9(2) yes
C26 C21 B21 124.9(2) yes
C22 C21 C26 115.1(2) no
H121' C121 H121 109.00 no
C121 C122 H122 111.00 no
C21 C22 C23 122.9(3) no
C121 C122 H122' 111.00 no
C123 C122 H122 111.00 no
H122' C122 H122 109.00 no
C123 C122 H122' 111.00 no
C124 C123 H123' 111.00 no
C124 C123 H123 111.00 no
C122 C123 H123' 111.00 no
C22 C23 C24 120.2(3) no
C122 C123 H123 111.00 no
H123' C123 H123 109.00 no
C23 C24 C25 118.9(3) no
O14 C124 H124 111.00 no
O14 C124 H124' 111.00 no
C123 C124 H124 111.00 no
C123 C124 H124' 111.00 no
H124' C124 H124 109.00 no
O15 C125 H125 106.4(18) no
C24 C25 C26 121.0(3) no
C126 C125 H125' 113(2) no
O15 C125 H125' 107(3) no
H125' C125 H125 112(3) no
C126 C125 H125 112.0(18) no
C125 C126 H126' 118(3) no
C127 C126 H126' 111(3) no
C127 C126 H126 112(3) no
C21 C26 C25 121.8(3) no
C125 C126 H126 110(2) no
H126' C126 H126 101(4) no
C212 C27 B21 123.5(2) yes
C28 C27 C212 115.1(2) no
C128 C127 H127' 107(2) no
C128 C127 H127 113(2) no
C126 C127 H127 110(3) no
H127' C127 H127 112(3) no
C28 C27 B21 121.4(2) yes
C126 C127 H127' 112(2) no
O15 C128 H128' 107(2) no
H128' C128 H128 110(3) no
O15 C128 H128 108.2(19) no
C27 C28 C29 122.9(3) no
C127 C128 H128 114.1(18) no
C127 C128 H128' 113.3(19) no
C130 C129 H129' 107.5(18) no
H129' C129 H129 109(3) no
O16 C129 H129 108(2) no
O16 C129 H129' 105.9(17) no
C28 C29 C210 119.9(3) no
C130 C129 H129 119(2) no
C131 C130 H130' 108(4) no
C129 C130 H130' 104(4) no
C129 C130 H130 101(2) no
C131 C130 H130 108.3(19) no
H130' C130 H130 128(5) no
C130 C131 H131 109(2) no
C130 C131 H131' 111.7(18) no
H131' C131 H131 109(3) no
C132 C131 H131' 116(2) no
C132 C131 H131 110(3) no
H132' C132 H132 113(3) no
O16 C132 H132' 106(2) no
O16 C132 H132 106(2) no
C131 C132 H132' 114(3) no
C131 C132 H132 113(2) no
C21 C22 H22 119.5(18) no
C23 C22 H22 117.5(18) no
C22 C23 H23 121(2) no
C24 C23 H23 119(2) no
C25 C24 H24 124(3) no
C23 C24 H24 117(3) no
C26 C25 H25 117(3) no
C24 C25 H25 122(3) no
C21 C26 H26 121(2) no
C25 C26 H26 117(2) no
C27 C28 H28 119.5(18) no
C29 C28 H28 117.5(18) no
C28 C29 H29 119(2) no
C210 C29 H29 122(2) no
C29 C210 C211 119.2(3) no
C210 C211 C212 120.3(3) no
C27 C212 C211 122.6(3) no
C214 C213 C218 115.1(2) no
C214 C213 B21 121.7(2) yes
C218 C213 B21 122.9(2) yes
C213 C214 C215 123.0(3) no
C214 C215 C216 120.0(3) no
C215 C216 C217 119.1(3) no
C216 C217 C218 120.4(3) no
C213 C218 C217 122.3(3) no
C220 C219 C224 114.8(2) no
C220 C219 B21 120.8(2) yes
C224 C219 B21 124.4(2) yes
C219 C220 C221 122.8(3) no
C220 C221 C222 120.5(3) no
C221 C222 C223 118.7(3) no
C222 C223 C224 120.3(3) no
C219 C224 C223 122.9(3) no
C36 C31 B31 121.1(2) yes
C32 C31 C36 114.8(2) no
C32 C31 B31 124.1(2) yes
C31 C32 C33 123.1(3) no
C32 C33 C34 120.4(3) no
C33 C34 C35 118.5(3) no
C34 C35 C36 120.6(3) no
C31 C36 C35 122.7(3) no
C38 C37 C312 115.0(2) no
C38 C37 B31 125.0(2) yes
C312 C37 B31 120.0(2) yes
C37 C38 C39 122.4(3) no
C38 C39 C310 120.6(3) no
C29 C210 H210 121(2) no
C211 C210 H210 120(2) no
C210 C211 H211 124(2) no
C212 C211 H211 116(2) no
C211 C212 H212 118(2) no
C27 C212 H212 119(2) no
C215 C214 H214 118.1(18) no
C213 C214 H214 118.8(18) no
C216 C215 H215 117(2) no
C214 C215 H215 123(2) no
C215 C216 H216 123(3) no
C217 C216 H216 118(3) no
C218 C217 H217 116(2) no
C216 C217 H217 123(2) no
C217 C218 H218 116.3(18) no
C213 C218 H218 121.4(18) no
C219 C220 H220 120.2(19) no
C221 C220 H220 117.0(19) no
C222 C221 H221 122.8(19) no
C220 C221 H221 116.6(19) no
C221 C222 H222 118(2) no
C223 C222 H222 123(2) no
C224 C223 H223 118(2) no
C222 C223 H223 121(2) no
C219 C224 H224 119.3(19) no
C223 C224 H224 117.7(19) no
C31 C32 H32 121(2) no
C33 C32 H32 116(2) no
C32 C33 H33 118(2) no
C34 C33 H33 121(2) no
C33 C34 H34 120(2) no
C35 C34 H34 121(2) no
C36 C35 H35 120.0(19) no
C34 C35 H35 119.4(19) no
C31 C36 H36 116(2) no
C35 C36 H36 121(2) no
C39 C38 H38 119(2) no
C37 C38 H38 118(2) no
C310 C39 H39 119(2) no
C38 C39 H39 120(2) no
C42 C41 C43 102.2(4) no
O41 C42 C41 107.4(4) yes
C41 C43 C44 104.9(6) no
O41 C44 C43 109.7(8) yes
C39 C310 C311 119.0(3) no
C310 C311 C312 120.2(3) no
C37 C312 C311 122.8(3) no
C314 C313 B31 123.8(2) yes
C314 C313 C318 115.4(3) no
C318 C313 B31 120.8(3) yes
C313 C314 C315 123.1(3) no
C314 C315 C316 119.5(4) no
C315 C316 C317 119.0(4) no
C316 C317 C318 121.0(4) no
C313 C318 C317 122.0(4) no
C320 C319 C324 114.6(3) no
C320 C319 B31 125.4(3) yes
C324 C319 B31 119.9(3) yes
C319 C320 C321 122.4(3) no
C320 C321 C322 120.8(4) no
C321 C322 C323 119.0(4) no
C322 C323 C324 119.8(4) no
C319 C324 C323 123.4(3) no
C42 C41 H41 111.00 no
C42 C41 H41' 111.00 no
H41 C41 H41' 109.00 no
C43 C41 H41' 111.00 no
C43 C41 H41 111.00 no
O41 C42 H42' 110.00 no
O41 C42 H42 110.00 no
C41 C42 H42 110.00 no
H42 C42 H42' 109.00 no
C41 C42 H42' 110.00 no
C44 C43 H43 111.00 no
C41 C43 H43 111.00 no
C44 C43 H43' 111.00 no
H43 C43 H43' 109.00 no
C41 C43 H43' 111.00 no
C43 C44 H44 110.00 no
O41 C44 H44' 110.00 no
C43 C44 H44' 110.00 no
H44 C44 H44' 108.00 no
O41 C44 H44 110.00 no
C311 C310 H310 121(2) no
C39 C310 H310 120(2) no
C310 C311 H311 122(2) no
C312 C311 H311 118(2) no
C311 C312 H312 122(2) no
C37 C312 H312 115(2) no
C313 C314 H314 117.4(19) no
C315 C314 H314 119.6(19) no
C316 C315 H315 119(2) no
C314 C315 H315 121(2) no
C317 C316 H316 127(3) no
C315 C316 H316 114(3) no
C318 C317 H317 111(3) no
C316 C317 H317 128(3) no
C313 C318 H318 121(2) no
C317 C318 H318 117(2) no
C321 C320 H320 116(2) no
C319 C320 H320 121(2) no
C322 C321 H321 124(3) no
C320 C321 H321 115(3) no
C321 C322 H322 117(2) no
C323 C322 H322 124(2) no
C324 C323 H323 122(3) no
C322 C323 H323 118(3) no
C319 C324 H324 118(2) no
C323 C324 H324 118(2) no
C21 B21 C213 110.2(2) yes
C27 B21 C219 108.9(2) yes
C21 B21 C219 108.9(2) yes
C27 B21 C213 108.15(19) yes
C21 B21 C27 111.3(2) yes
C213 B21 C219 109.4(2) yes
C31 B31 C313 107.5(2) yes
C31 B31 C319 109.3(2) yes
C37 B31 C319 108.0(2) yes
C313 B31 C319 112.7(2) yes
C37 B31 C313 108.7(2) yes
C31 B31 C37 110.7(2) yes

loop_
_geom_bond_atom_site_label_1
_geom_bond_atom_site_label_2
_geom_bond_distance
_geom_bond_publ_flag
La1 O11 2.6835(19) yes
La1 O12 2.588(2) yes
La1 O13 2.5954(19) yes
La1 O14 2.5632(19) yes
La1 O15 2.5754(19) yes
La1 O16 2.5127(19) yes
La1 C11 2.534(3) yes
O11 C19 1.463(3) yes
O11 C112 1.464(4) yes
O12 C113 1.474(4) yes
O12 C116 1.462(4) yes
O13 C117 1.465(4) yes
O13 C120 1.471(3) yes
O14 C121 1.435(5) yes
O14 C124 1.470(4) yes
O15 C125 1.465(3) yes
O15 C128 1.454(4) yes
O16 C129 1.465(4) yes
O16 C132 1.470(3) yes
O41 C44 1.374(12) yes
O41 C42 1.355(7) yes
C11 C12 1.448(4) no
C12 C17 1.412(4) no
C12 C13 1.421(4) no
C13 C14 1.388(4) no
C14 C15 1.401(4) no
C15 C16 1.389(4) no
C15 C18 1.509(4) no
C16 C17 1.403(4) no
C19 C110 1.516(5) no
C110 C111 1.527(4) no
C111 C112 1.526(4) no
C11 H11 0.95(3) no
C11 H11' 0.95(3) no
C13 H13 0.95(4) no
C113 C114 1.521(5) no
C114 C115 1.516(5) no
C14 H14 0.97(3) no
C115 C116 1.515(5) no
C16 H16 1.00(3) no
C117 C118 1.515(4) no
C17 H17 0.99(3) no
C18 H18' 0.98(5) no
C18 H18 0.91(4) no
C118 C119 1.527(5) no
C18 H18" 0.94(3) no
C119 C120 1.518(5) no
C19 H19 0.92(3) no
C19 H19' 0.94(3) no
C121 C122 1.560(6) no
C122 C123 1.450(6) no
C123 C124 1.500(5) no
C125 C126 1.524(4) no
C126 C127 1.526(4) no
C127 C128 1.521(4) no
C129 C130 1.492(5) no
C130 C131 1.522(5) no
C131 C132 1.494(5) no
C110 H110 0.88(6) no
C110 H110' 0.95(4) no
C111 H111 0.94(4) no
C111 H111' 0.99(3) no
C112 H112' 0.89(3) no
C112 H112 0.97(3) no
C113 H113 0.98(3) no
C113 H113' 0.96(4) no
C114 H114 0.87(4) no
C114 H114' 1.03(4) no
C115 H115 0.96(4) no
C115 H115' 0.97(6) no
C116 H116' 0.94(4) no
C116 H116 0.90(3) no
C117 H117' 1.00(4) no
C117 H117 0.92(4) no
C118 H118' 0.94(4) no
C118 H118 1.00(3) no
C119 H119' 0.99(5) no
C119 H119 0.96(4) no
C120 H120 1.00(3) no
C120 H120' 0.96(3) no
C121 H121' 0.9900 no
C21 C26 1.402(4) no
C121 H121 0.9900 no
C21 C22 1.412(4) no
C21 B21 1.647(4) yes
C122 H122 0.9900 no
C122 H122' 0.9900 no
C22 C23 1.387(4) no
C123 H123' 0.9900 no
C123 H123 0.9900 no
C23 C24 1.377(5) no
C124 H124 0.9900 no
C124 H124' 0.9900 no
C24 C25 1.378(6) no
C125 H125' 0.90(3) no
C25 C26 1.398(5) no
C125 H125 0.95(3) no
C126 H126 0.99(4) no
C126 H126' 0.92(5) no
C27 C28 1.407(4) no
C27 C212 1.406(4) no
C127 H127 0.88(5) no
C27 B21 1.653(4) yes
C127 H127' 1.02(3) no
C128 H128 0.99(3) no
C128 H128' 0.96(3) no
C28 C29 1.392(4) no
C29 C210 1.387(4) no
C129 H129' 1.05(3) no
C129 H129 0.97(4) no
C130 H130 1.10(4) no
C130 H130' 0.84(6) no
C131 H131' 0.95(3) no
C131 H131 0.88(4) no
C132 H132 0.92(4) no
C132 H132' 1.01(4) no
C22 H22 0.93(3) no
C23 H23 0.86(4) no
C24 H24 0.84(5) no
C25 H25 0.91(5) no
C26 H26 0.90(4) no
C28 H28 0.92(3) no
C29 H29 0.88(4) no
C210 C211 1.379(4) no
C211 C212 1.394(4) no
C213 C218 1.403(4) no
C213 B21 1.651(4) yes
C213 C214 1.402(4) no
C214 C215 1.395(4) no
C215 C216 1.379(4) no
C216 C217 1.379(4) no
C217 C218 1.400(4) no
C219 B21 1.647(4) yes
C219 C220 1.405(4) no
C219 C224 1.407(4) no
C220 C221 1.392(4) no
C221 C222 1.387(4) no
C222 C223 1.380(4) no
C223 C224 1.397(4) no
C31 B31 1.648(4) yes
C31 C32 1.395(4) no
C31 C36 1.410(4) no
C32 C33 1.394(4) no
C33 C34 1.387(4) no
C34 C35 1.379(4) no
C35 C36 1.393(4) no
C37 C38 1.404(4) no
C37 B31 1.645(4) yes
C37 C312 1.408(4) no
C38 C39 1.398(4) no
C39 C310 1.378(4) no
C210 H210 0.90(4) no
C211 H211 0.83(3) no
C212 H212 0.91(3) no
C214 H214 0.95(3) no
C215 H215 0.85(3) no
C216 H216 0.90(4) no
C217 H217 0.86(3) no
C218 H218 1.01(3) no
C220 H220 0.96(3) no
C221 H221 0.97(3) no
C222 H222 0.90(5) no
C223 H223 0.94(3) no
C224 H224 0.97(3) no
C32 H32 0.87(3) no
C33 H33 0.92(3) no
C34 H34 0.90(4) no
C35 H35 0.96(3) no
C36 H36 0.94(3) no
C38 H38 0.91(3) no
C39 H39 0.91(4) no
C41 C43 1.493(7) no
C41 C42 1.546(8) no
C43 C44 1.405(16) no
C310 C311 1.383(4) no
C311 C312 1.392(4) no
C313 C318 1.401(4) no
C313 B31 1.657(4) yes
C313 C314 1.394(4) no
C314 C315 1.402(5) no
C315 C316 1.385(6) no
C316 C317 1.372(8) no
C317 C318 1.396(6) no
C319 B31 1.647(4) yes
C319 C320 1.399(5) no
C319 C324 1.408(4) no
C320 C321 1.402(6) no
C321 C322 1.378(7) no
C322 C323 1.373(6) no
C323 C324 1.398(5) no
C41 H41 0.9900 no
C41 H41' 0.9900 no
C42 H42 0.9900 no
C42 H42' 0.9900 no
C43 H43' 0.9900 no
C43 H43 0.9900 no
C44 H44 0.9900 no
C44 H44' 0.9900 no
C310 H310 0.89(3) no
C311 H311 0.91(3) no
C312 H312 0.90(3) no
C314 H314 0.94(3) no
C315 H315 1.06(5) no
C316 H316 0.90(5) no
C317 H317 0.81(5) no
C318 H318 0.89(3) no
C320 H320 0.94(4) no
C321 H321 0.91(5) no
C322 H322 1.01(5) no
C323 H323 1.04(4) no
C324 H324 0.91(3) no

loop_
_geom_contact_atom_site_label_1
_geom_contact_atom_site_label_2
_geom_contact_distance
_geom_contact_site_symmetry_2
_geom_contact_publ_flag
La1 C16 4.294(3) . no
La1 H17 2.97(3) . no
O11 O12 3.013(3) . no
O11 O16 3.042(3) . no
O12 O13 3.024(3) . no
O12 C112 3.205(3) . no
O12 O11 3.013(3) . no
O12 C117 3.359(3) . no
O13 C125 3.271(4) . no
O13 O12 3.024(3) . no
O13 O14 3.214(3) . no
O13 O15 3.108(3) . no
O13 C11 3.171(3) . no
O13 C116 3.256(4) . no
O14 O13 3.214(3) . no
O14 C129 3.344(4) . no
O14 C120 3.298(4) . no
O15 C11 3.327(4) . no
O15 O13 3.108(3) . no
O15 O16 3.050(3) . no
O16 O15 3.050(3) . no
O16 O11 3.042(3) . no
O16 C19 3.206(4) . no
O16 C128 3.176(4) . no
O11 H113 2.85(3) . no
O11 H121 2.8200 . no
O12 H117 2.73(4) . no
O12 H112 2.61(3) . no
O13 H125 2.57(3) . no
O13 H116 2.60(3) . no
O15 H120 2.92(3) . no
O16 H19' 2.73(3) . no
O16 H128' 2.76(3) . no
O41 H116 2.81(3) . no
O41 H120' 2.54(3) . no
O41 H121' 2.7500 . no
C11 O15 3.327(4) . no
C11 O13 3.171(3) . no
C11 C117 3.168(4) . no
C11 C125 3.393(4) . no
C14 C29 3.584(4) 1_455 no
C16 C132 3.595(4) . no
C16 La1 4.294(3) . no
C17 C19 3.597(4) . no
C19 C17 3.597(4) . no
C19 C218 3.565(4) . no
C19 C129 3.535(4) . no
C22 C224 3.156(4) . no
C22 C214 3.271(4) . no
C26 C28 3.225(4) . no
C28 C220 3.402(4) . no
C28 C26 3.225(4) . no
C29 C14 3.584(4) 1_655 no
C32 C324 3.396(4) . no
C36 C38 3.364(4) . no
C36 C318 3.373(4) . no
C38 C44 3.513(11) . no
C38 C36 3.364(4) . no
C42 C316 3.446(7) 1_455 no
C44 C38 3.513(11) . no
C110 C218 3.538(4) . no
C11 H117' 2.76(4) . no
C11 H117 3.00(4) . no
C112 C113 3.503(4) . no
C112 C121 3.563(5) . no
C13 H132 2.90(4) . no
C13 H113' 2.83(4) 2_555 no
C113 C112 3.503(4) . no
C14 H132 3.04(3) . no
C14 H113' 2.99(4) 2_555 no
C15 H132' 3.02(4) . no
C16 H132' 2.87(5) . no
C16 H221 2.98(3) 2_655 no
C116 C117 3.472(4) . no
C16 H19' 2.91(3) . no
C17 H221 2.76(3) 2_655 no
C17 H19' 2.93(3) . no
C117 C116 3.472(4) . no
C18 H216 2.91(4) . no
C118 C314 3.549(4) 1_455 no
C118 C315 3.585(5) 1_455 no
C19 H129 3.01(3) . no
C119 C314 3.498(5) 1_455 no
C120 C124 3.472(4) . no
C120 C125 3.544(4) . no
C21 H224 2.68(3) . no
C21 H214 2.69(3) . no
C121 C112 3.563(5) . no
C22 H224 2.44(3) . no
C22 H214 2.89(3) . no
C22 H130 3.06(4) . no
C123 C322 3.507(6) 2_666 no
C23 H215 2.99(3) 2_665 no
C124 C128 3.591(4) . no
C124 C120 3.472(4) . no
C24 H215 3.09(3) 2_665 no
C125 C224 3.573(4) 1_455 no
C125 C120 3.544(4) . no
C125 C223 3.552(4) 1_455 no
C26 H28 2.99(3) . no
C26 H131' 2.79(3) 2_665 no
C126 C224 3.466(4) 1_455 no
C26 H126 3.00(4) 1_655 no
C27 H220 2.75(3) . no
C27 H26 2.74(3) . no
C28 H26 2.61(4) . no
C128 C132 3.506(4) . no
C128 C124 3.591(4) . no
C29 H14 3.06(3) 1_655 no
C129 C19 3.535(4) . no
C130 C214 3.568(5) 2_665 no
C31 H318 2.95(3) . no
C31 H38 2.68(3) . no
C131 C212 3.512(4) 2_665 no
C132 C16 3.595(4) . no
C32 H124' 2.9000 2_666 no
C132 C128 3.506(4) . no
C32 H122 2.8900 . no
C33 H124' 3.0500 2_666 no
C33 H129' 3.08(3) 2_666 no
C33 H44 2.9600 . no
C34 H130' 3.02(6) 2_666 no
C35 H212 2.99(3) 1_556 no
C35 H43 2.9500 . no
C36 H38 2.74(3) . no
C37 H324 2.66(3) . no
C37 H314 2.56(3) . no
C38 H44' 2.7700 . no
C39 H44' 3.0000 . no
C39 H116' 3.08(4) . no
C42 H316 3.07(5) 1_455 no
C42 H120' 2.97(3) . no
C43 H38 3.08(3) . no
C44 H38 2.90(3) . no
C44 H121' 2.9000 . no
C111 H113 2.90(3) . no
C112 H121 2.7900 . no
C212 C218 3.529(4) . no
C212 C131 3.512(4) 2_665 no
C212 C214 3.525(4) . no
C112 H113 2.90(3) . no
C113 H11 3.01(4) . no
C113 H17 2.87(3) . no
C113 H112 3.03(3) . no
C113 H220 3.01(3) 2_655 no
C214 C212 3.525(4) . no
C214 C22 3.271(4) . no
C214 C130 3.568(5) 2_665 no
C116 H117 2.88(4) . no
C116 H121' 3.0900 . no
C116 H112 2.97(3) . no
C117 H11' 3.04(3) . no
C117 H11 2.95(3) . no
C117 H116 2.89(3) . no
C117 H125 3.00(3) . no
C218 C212 3.529(4) . no
C218 C19 3.565(4) . no
C218 C220 3.325(4) . no
C218 C110 3.538(4) . no
C220 C218 3.325(4) . no
C220 C28 3.402(4) . no
C120 H125 2.86(3) . no
C120 H124 2.8700 . no
C223 C125 3.552(4) 1_655 no
C124 H120 2.98(3) . no
C224 C126 3.466(4) 1_655 no
C224 C125 3.573(4) 1_655 no
C124 H128' 2.98(3) . no
C224 C22 3.156(4) . no
C124 H129' 3.04(3) . no
C125 H11' 2.88(3) . no
C125 H120 2.99(3) . no
C129 H128' 2.97(3) . no
C130 H214 3.04(3) 2_665 no
C132 H19' 3.06(3) . no
C132 H128 3.08(3) . no
C211 H131 3.08(5) 2_665 no
C312 C314 3.247(4) . no
C212 H131 2.89(5) 2_665 no
C312 C324 3.240(4) . no
C213 H212 2.57(3) . no
C213 H22 2.92(3) . no
C214 H212 2.95(3) . no
C214 H130 2.67(4) . no
C314 C312 3.247(4) . no
C314 C119 3.498(5) 1_655 no
C314 C118 3.549(4) 1_655 no
C214 H22 3.09(3) . no
C315 C118 3.585(5) 1_655 no
C215 H130 2.86(3) . no
C316 C42 3.446(7) 1_655 no
C218 H110 2.94(5) . no
C318 C36 3.373(4) . no
C218 H212 3.01(3) . no
C318 C320 3.323(5) . no
C219 H28 3.01(3) . no
C219 H218 2.78(3) . no
C220 H218 2.62(3) . no
C220 H13 3.00(4) 1_655 no
C320 C318 3.323(5) . no
C221 H110' 3.06(4) 2_655 no
C221 H11' 2.85(3) 1_655 no
C222 H111 3.00(4) . no
C222 H117' 3.08(4) 1_655 no
C322 C123 3.507(6) 2_666 no
C223 H111 3.05(4) . no
C224 H126 2.93(4) 1_655 no
C324 C312 3.240(4) . no
C324 C32 3.396(4) . no
C224 H22 2.94(3) . no
C310 H43 3.0200 2_656 no
C311 H111 3.10(4) . no
C312 H223 3.00(3) . no
C312 H324 2.95(3) . no
C312 H314 2.59(3) . no
C313 H320 2.87(3) . no
C313 H36 2.71(3) . no
C314 H119' 3.01(5) 1_655 no
C315 H119' 3.08(5) 1_655 no
C316 H42 2.8300 1_655 no
C318 H36 3.09(3) . no
C318 H320 2.68(3) . no
C319 H312 2.79(3) . no
C319 H32 2.68(3) . no
C320 H318 3.03(3) . no
C321 H126' 2.96(5) 1_655 no
C322 H126' 2.88(5) 1_655 no
C322 H123' 2.9800 2_666 no
C323 H123' 2.8500 2_666 no
C323 H224 3.01(3) . no
C324 H312 3.03(3) . no
C324 H32 2.82(3) . no
C324 H223 3.09(4) . no
H110' C221 3.06(4) 2_655 no
H111' H113 2.34(4) . no
H111' H218 2.60(5) 2_655 no
H112' H19 2.48(4) . no
H112' H121 2.4300 . no
H113' C13 2.83(4) 2_555 no
H113' C14 2.99(4) 2_555 no
H113' H11 2.36(5) . no
H114' H310 2.59(5) . no
H114' H116' 2.59(5) . no
H115' H117 2.60(7) . no
H116' H114' 2.59(5) . no
H116' H112 2.42(5) . no
H116' C39 3.08(4) . no
H116' H44' 2.5100 . no
H117' H11' 2.37(5) . no
H117' H125 2.48(5) . no
H117' C222 3.08(4) 1_455 no
H117' C11 2.76(4) . no
H119' C314 3.01(5) 1_455 no
H119' C315 3.08(5) 1_455 no
H11 H17 2.53(5) . no
H11 C113 3.01(4) . no
H11 H117 2.53(5) . no
H11 C117 2.95(3) . no
H11 H113' 2.36(5) . no
H11' C125 2.88(3) . no
H11' C221 2.85(3) 1_455 no
H11' C117 3.04(3) . no
H11' H117' 2.37(5) . no
H11' H13 2.41(5) . no
H11' H125' 2.54(5) . no
H120' O41 2.54(3) . no
H120' C42 2.97(3) . no
H121' O41 2.7500 . no
H121' H44' 2.5000 . no
H121' C116 3.0900 . no
H121' C44 2.9000 . no
H13 H11' 2.41(5) . no
H13 C220 3.00(4) 1_455 no
H14 C29 3.06(3) 1_455 no
H123' C323 2.8500 2_666 no
H123' H32 2.5000 2_666 no
H123' C322 2.9800 2_666 no
H124' C32 2.9000 2_666 no
H124' H32 2.5200 2_666 no
H124' H128' 2.5600 . no
H124' H129' 2.3700 . no
H124' C33 3.0500 2_666 no
H16 H18 2.45(5) . no
H16 H222 2.51(5) 2_655 no
H125' H11' 2.54(5) . no
H125' H28 2.54(5) 1_455 no
H17 H11 2.53(5) . no
H17 La1 2.97(3) . no
H17 H221 2.18(4) 2_655 no
H17 C113 2.87(3) . no
H17 H113 2.47(4) . no
H126' C321 2.96(5) 1_455 no
H126' C322 2.88(5) 1_455 no
H18 H216 2.59(6) . no
H18 H16 2.45(5) . no
H18' H25 2.52(7) 2_665 no
H18' H216 2.51(6) . no
H18" H316 2.50(6) 1_454 no
H127' H124 2.4500 . no
H19 H112' 2.48(4) . no
H19 H129 2.52(5) . no
H19' O16 2.73(3) . no
H19' C132 3.06(3) . no
H19' C17 2.93(3) . no
H19' C16 2.91(3) . no
H19' H132' 2.41(5) . no
H128' C129 2.97(3) . no
H128' H124' 2.5600 . no
H128' H129' 2.29(4) . no
H128' C124 2.98(3) . no
H128' O16 2.76(3) . no
H129' H124' 2.3700 . no
H129' C33 3.08(3) 2_666 no
H129' H128' 2.29(4) . no
H129' C124 3.04(3) . no
H130' H34 2.59(7) 2_666 no
H130' C34 3.02(5) 2_666 no
H22 H130 2.50(5) . no
H22 C224 2.94(3) . no
H22 H224 2.25(4) . no
H22 C213 2.92(3) . no
H22 C214 3.09(3) . no
H131' C26 2.79(3) 2_665 no
H131' H214 2.60(4) 2_665 no
H23 H34 2.59(5) 2_666 no
H132' C16 2.87(5) . no
H132' C15 3.02(4) . no
H132' H19' 2.41(5) . no
H24 H42' 2.5400 2_666 no
H24 H41 2.5500 2_666 no
H25 H18' 2.52(7) 2_665 no
H26 C27 2.74(3) . no
H26 C28 2.61(4) . no
H26 H28 2.44(5) . no
H28 C219 3.01(3) . no
H28 H26 2.44(5) . no
H28 C26 2.99(3) . no
H28 H125' 2.54(5) 1_655 no
H32 H123' 2.5000 2_666 no
H32 C319 2.68(3) . no
H32 H124' 2.5200 2_666 no
H32 H122 2.4900 . no
H32 C324 2.82(3) . no
H34 H23 2.59(5) 2_666 no
H34 H130' 2.59(7) 2_666 no
H35 H310 2.54(5) 2_656 no
H36 H115 2.50(5) 2_656 no
H36 C318 3.09(3) . no
H36 C313 2.71(3) . no
H38 C36 2.74(3) . no
H38 H44' 2.3600 . no
H38 C31 2.68(3) . no
H38 C43 3.08(3) . no
H38 C44 2.90(3) . no
H41 H24 2.5500 2_666 no
H41' H314 2.5700 2_656 no
H42 H316 2.5800 1_455 no
H42 C316 2.8300 1_455 no
H42 H118 2.5800 . no
H42' H24 2.5400 2_666 no
H43 C310 3.0200 2_656 no
H43 C35 2.9500 . no
H43' H314 2.4800 2_656 no
H44 C33 2.9600 . no
H44' H121' 2.5000 . no
H44' H116' 2.5100 . no
H44' C38 2.7700 . no
H44' H38 2.3600 . no
H44' C39 3.0000 . no
H110 H218 2.50(6) . no
H110 C218 2.94(5) . no
H111 C311 3.10(4) . no
H111 C223 3.05(4) . no
H111 C222 3.00(4) . no
H112 O12 2.61(3) . no
H112 C116 2.97(3) . no
H112 H116' 2.42(5) . no
H112 C113 3.03(3) . no
H113 C112 2.90(3) . no
H113 C111 2.90(3) . no
H113 O11 2.85(3) . no
H113 H17 2.47(4) . no
H113 H111' 2.34(4) . no
H115 H36 2.50(5) 2_656 no
H116 C117 2.89(3) . no
H116 O41 2.81(3) . no
H116 O13 2.60(3) . no
H116 H117 2.49(5) . no
H117 C11 3.00(4) . no
H117 O12 2.73(4) . no
H117 H116 2.49(5) . no
H117 C116 2.88(4) . no
H117 H115' 2.60(7) . no
H117 H11 2.53(5) . no
H118 H42 2.5800 . no
H120 O15 2.92(3) . no
H120 C124 2.98(3) . no
H120 H125 2.50(4) . no
H120 C125 2.99(3) . no
H120 H124 2.1900 . no
H121 O11 2.8200 . no
H121 H112' 2.4300 . no
H121 C112 2.7900 . no
H122 C32 2.8900 . no
H122 H32 2.4900 . no
H124 H120 2.1900 . no
H124 H127' 2.4500 . no
H124 C120 2.8700 . no
H125 C117 3.00(3) . no
H125 H120 2.50(4) . no
H125 C120 2.86(3) . no
H125 H117' 2.48(5) . no
H125 O13 2.57(3) . no
H126 C224 2.93(4) 1_455 no
H126 C26 3.00(4) 1_455 no
H128 H131 2.59(5) . no
H128 H132 2.55(5) . no
H128 C132 3.08(3) . no
H129 C19 3.01(3) . no
H129 H19 2.52(5) . no
H130 C215 2.86(3) . no
H130 C214 2.67(4) . no
H130 C22 3.06(4) . no
H130 H22 2.50(5) . no
H131 C211 3.08(4) 2_665 no
H131 C212 2.89(5) 2_665 no
H131 H128 2.59(5) . no
H132 C14 3.04(3) . no
H132 H128 2.55(5) . no
H132 C13 2.90(4) . no
H212 C35 2.99(3) 1_554 no
H212 C213 2.57(3) . no
H212 C214 2.95(3) . no
H212 C218 3.01(3) . no
H214 C22 2.89(3) . no
H214 C130 3.04(3) 2_665 no
H214 H131' 2.60(4) 2_665 no
H214 C21 2.69(3) . no
H215 C23 2.99(3) 2_665 no
H215 C24 3.09(3) 2_665 no
H216 H18' 2.51(6) . no
H216 H18 2.59(6) . no
H216 C18 2.91(4) . no
H218 C220 2.62(3) . no
H218 C219 2.78(3) . no
H218 H220 2.43(4) . no
H218 H111' 2.60(5) 2_655 no
H218 H110 2.50(6) . no
H220 C27 2.75(3) . no
H220 C113 3.01(3) 2_655 no
H220 H218 2.43(4) . no
H221 C17 2.76(3) 2_655 no
H221 H17 2.18(4) 2_655 no
H221 C16 2.98(3) 2_655 no
H222 H16 2.51(5) 2_655 no
H223 H312 2.49(5) . no
H223 C312 3.00(3) . no
H223 C324 3.09(4) . no
H224 C323 3.01(3) . no
H224 H22 2.25(4) . no
H224 C21 2.68(3) . no
H224 C22 2.44(3) . no
H310 H35 2.54(5) 2_656 no
H310 H114' 2.59(5) . no
H312 H223 2.49(5) . no
H312 C319 2.79(3) . no
H312 C324 3.03(3) . no
H314 C312 2.59(3) . no
H314 H41' 2.5700 2_656 no
H314 H43' 2.4800 2_656 no
H314 C37 2.56(3) . no
H315 H315 2.39(6) 2_756 no
H316 C42 3.07(5) 1_655 no
H316 H18" 2.50(6) 1_656 no
H316 H42 2.5800 1_655 no
H318 C320 3.03(3) . no
H318 H320 2.37(5) . no
H318 C31 2.95(3) . no
H320 C318 2.68(3) . no
H320 C313 2.87(3) . no
H320 H318 2.37(5) . no
H324 C37 2.66(3) . no
H324 C312 2.95(3) . no

loop_
_geom_hbond_atom_site_label_D
_geom_hbond_atom_site_label_H
_geom_hbond_atom_site_label_A
_geom_hbond_distance_DH
_geom_hbond_distance_HA
_geom_hbond_distance_DA
_geom_hbond_angle_DHA
_geom_hbond_publ_flag
C120 H120' O41 0.96(3) 2.54(3) 3.432(5) 156(3) yes
C125 H125 O13 0.95(3) 2.57(3) 3.271(4) 132(2) yes

loop_
_geom_torsion_atom_site_label_1
_geom_torsion_atom_site_label_2
_geom_torsion_atom_site_label_3
_geom_torsion_atom_site_label_4
_geom_torsion
_geom_torsion_publ_flag
O12 La1 O11 C19 139.4(2) no
O12 La1 O11 C112 -35.6(2) no
O13 La1 O11 C19 170.32(18) no
O13 La1 O11 C112 -4.7(3) no
O14 La1 O11 C19 -121.2(2) no
O14 La1 O11 C112 63.8(2) no
O15 La1 O11 C19 -52.4(2) no
O15 La1 O11 C112 132.6(2) no
O16 La1 O11 C19 -39.44(19) no
O16 La1 O11 C112 145.6(2) no
C11 La1 O11 C19 68.6(2) no
C11 La1 O11 C112 -106.4(2) no
O11 La1 O12 C113 -71.51(18) no
O11 La1 O12 C116 112.6(2) no
O13 La1 O12 C113 130.91(18) no
O13 La1 O12 C116 -44.95(19) no
O14 La1 O12 C113 -155.66(18) no
O14 La1 O12 C116 28.5(2) no
O15 La1 O12 C113 120.38(18) no
O15 La1 O12 C116 -55.5(2) no
O16 La1 O12 C113 -69.7(2) no
O16 La1 O12 C116 114.4(2) no
C11 La1 O12 C113 53.58(18) no
C11 La1 O12 C116 -122.3(2) no
O11 La1 O13 C117 -92.33(19) no
O11 La1 O13 C120 97.1(2) no
O12 La1 O13 C117 -61.74(18) no
O12 La1 O13 C120 127.7(2) no
O14 La1 O13 C117 -164.81(19) no
O14 La1 O13 C120 24.58(19) no
O15 La1 O13 C117 111.95(19) no
O15 La1 O13 C120 -58.66(19) no
O16 La1 O13 C117 140.01(18) no
O16 La1 O13 C120 -30.6(2) no
C11 La1 O13 C117 27.28(19) no
C11 La1 O13 C120 -143.3(2) no
O11 La1 O14 C121 -34.2(2) no
O11 La1 O14 C124 147.6(2) no
O12 La1 O14 C121 34.9(2) no
O12 La1 O14 C124 -143.4(2) no
O13 La1 O14 C121 103.7(2) no
O13 La1 O14 C124 -74.6(2) no
O15 La1 O14 C121 179.3(2) no
O15 La1 O14 C124 1.0(2) no
O16 La1 O14 C121 -105.9(2) no
O16 La1 O14 C124 75.8(2) no
C11 La1 O14 C121 128.4(2) no
C11 La1 O14 C124 -49.9(3) no
O11 La1 O15 C125 162.34(16) no
O11 La1 O15 C128 -10.3(3) no
O12 La1 O15 C125 -37.1(2) no
O12 La1 O15 C128 150.3(2) no
O13 La1 O15 C125 -47.43(18) no
O13 La1 O15 C128 139.9(2) no
O14 La1 O15 C125 -126.71(19) no
O14 La1 O15 C128 60.7(2) no
O16 La1 O15 C125 149.52(19) no
O16 La1 O15 C128 -23.1(2) no
C11 La1 O15 C125 30.79(19) no
C11 La1 O15 C128 -141.9(2) no
O11 La1 O16 C129 -69.78(19) no
O11 La1 O16 C132 112.49(19) no
O12 La1 O16 C129 -71.6(2) no
O12 La1 O16 C132 110.71(19) no
O13 La1 O16 C129 74.3(2) no
O13 La1 O16 C132 -103.4(2) no
O14 La1 O16 C129 20.26(19) no
O14 La1 O16 C132 -157.47(19) no
O15 La1 O16 C129 102.4(2) no
O15 La1 O16 C132 -75.34(19) no
C11 La1 O16 C129 174.52(19) no
C11 La1 O16 C132 -3.2(2) no
O11 La1 C11 C12 -54.70(19) no
O12 La1 C11 C12 -117.50(17) no
O13 La1 C11 C12 170.41(18) no
O14 La1 C11 C12 145.65(16) no
O15 La1 C11 C12 94.97(17) no
O16 La1 C11 C12 27.45(19) no
La1 O11 C112 C111 136.25(19) no
C19 O11 C112 C111 -39.6(3) no
La1 O11 C19 C110 -134.5(2) no
C112 O11 C19 C110 41.6(3) no
La1 O12 C116 C115 155.2(2) no
C113 O12 C116 C115 -21.1(3) no
C116 O12 C113 C114 -4.3(3) no
La1 O12 C113 C114 179.05(19) no
La1 O13 C117 C118 168.14(16) no
C120 O13 C117 C118 -19.7(3) no
La1 O13 C120 C119 166.44(18) no
C117 O13 C120 C119 -5.3(3) no
C124 O14 C121 C122 -5.9(4) no
La1 O14 C124 C123 159.6(2) no
La1 O14 C121 C122 175.3(2) no
C121 O14 C124 C123 -18.8(3) no
La1 O15 C125 C126 157.36(18) no
C128 O15 C125 C126 -28.4(3) no
C125 O15 C128 C127 40.4(3) no
La1 O15 C128 C127 -145.99(18) no
C132 O16 C129 C130 -1.8(3) no
La1 O16 C132 C131 156.89(16) no
La1 O16 C129 C130 -179.8(2) no
C129 O16 C132 C131 -21.2(3) no
C44 O41 C42 C41 -15.9(8) no
C42 O41 C44 C43 27.4(10) no
La1 C11 C12 C13 -116.8(3) no
La1 C11 C12 C17 58.4(3) no
C11 C12 C13 C14 -177.0(3) no
C17 C12 C13 C14 7.6(4) no
C11 C12 C17 C16 176.9(3) no
C13 C12 C17 C16 -7.5(4) no
C12 C13 C14 C15 -2.1(4) no
C13 C14 C15 C16 -3.7(4) no
C13 C14 C15 C18 175.2(3) no
C18 C15 C16 C17 -175.1(3) no
C14 C15 C16 C17 3.8(4) no
C15 C16 C17 C12 2.0(4) no
O11 C19 C110 C111 -27.4(3) no
H110' C110 C111 H111 126(4) no
H110 C110 C111 H111 -2(4) no
C19 C110 C111 H111' 123.5(19) no
H110 C110 C111 C112 119(3) no
H110' C110 C111 H111' 7(3) no
H110' C110 C111 C112 -113(3) no
H110 C110 C111 H111' -121(4) no
C19 C110 C111 H111 -118(3) no
C110 C111 C112 H112 144.4(19) no
C110 C111 C112 H112' -93(2) no
H111 C111 C112 H112 -96(3) no
H111 C111 C112 H112' 26(4) no
H111' C111 C112 H112' 148(3) no
H111' C111 C112 O11 -97(2) no
H111 C111 C112 O11 141(3) no
H111' C111 C112 H112 25(3) no
O12 C113 C114 H114' -89(2) no
H113 C113 C114 H114' 27(3) no
H113 C113 C114 H114 -92(4) no
O12 C113 C114 H114 151(3) no
H113' C113 C114 C115 -91(2) no
H113 C113 C114 C115 144(2) no
H113' C113 C114 H114 32(4) no
H113' C113 C114 H114' 152(3) no
C113 C114 C115 H115' 73(3) no
H114 C114 C115 H115' -48(4) no
H114 C114 C115 C116 -161(3) no
H114' C114 C115 C116 75(2) no
H114 C114 C115 H115 82(4) no
C113 C114 C115 H115 -157(3) no
H114' C114 C115 H115' -172(4) no
H114' C114 C115 H115 -42(4) no
H115 C115 C116 H116' 40(3) no
H115 C115 C116 H116 -88(3) no
H115' C115 C116 H116 40(4) no
C114 C115 C116 H116' -78(2) no
C114 C115 C116 H116 154(2) no
H115 C115 C116 O12 155(3) no
H115' C115 C116 H116' 168(4) no
H115' C115 C116 O12 -76(3) no
O13 C117 C118 H118' 157(2) no
H117 C117 C118 H118' -88(4) no
H117 C117 C118 C119 152(3) no
H117' C117 C118 C119 -81(2) no
H117 C117 C118 H118 31(4) no
O13 C117 C118 H118 -85(2) no
H117' C117 C118 H118 159(3) no
H117' C117 C118 H118' 40(3) no
H118 C118 C119 C120 78.9(19) no
H118 C118 C119 H119' -39(3) no
C117 C118 C119 H119' -157(3) no
C117 C118 C119 H119 74(2) no
H118 C118 C119 H119 -168(3) no
H118' C118 C119 H119 -44(3) no
H118' C118 C119 H119' 85(4) no
H118' C118 C119 C120 -157(2) no
H119 C119 C120 O13 -86(2) no
H119' C119 C120 H120 -91(4) no
C118 C119 C120 H120 149(2) no
H119 C119 C120 H120' 157(3) no
C118 C119 C120 H120' -90(2) no
H119 C119 C120 H120 35(3) no
H119' C119 C120 O13 148(3) no
H119' C119 C120 H120' 31(4) no
H121' C121 C122 H122' 151.00 no
H121 C121 C122 H122 -92.00 no
C22 C21 B21 C219 -69.4(3) no
H121 C121 C122 H122' 30.00 no
B21 C21 C22 C23 175.4(3) no
H121' C121 C122 H122 29.00 no
H121 C121 C122 C123 149.00 no
C22 C21 B21 C27 170.6(2) no
C22 C21 B21 C213 50.7(3) no
C26 C21 B21 C219 108.0(3) no
C26 C21 C22 C23 -2.2(4) no
C26 C21 B21 C213 -132.0(3) no
C26 C21 B21 C27 -12.0(4) no
H121' C121 C122 C123 -90.00 no
B21 C21 C26 C25 -176.0(3) no
O14 C121 C122 H122 148.00 no
O14 C121 C122 H122' -90.00 no
C22 C21 C26 C25 1.5(4) no
C121 C122 C123 H123' -159.00 no
H122' C122 C123 H123 -162.00 no
H122 C122 C123 C124 -159.00 no
H122' C122 C123 H123' -40.00 no
H122' C122 C123 C124 79.00 no
H122 C122 C123 H123' 82.00 no
C21 C22 C23 C24 1.5(5) no
C121 C122 C123 H123 79.00 no
H122 C122 C123 H123 -40.00 no
H123 C123 C124 H124' 159.00 no
H123 C123 C124 H124 38.00 no
H123 C123 C124 O14 -82.00 no
H123' C123 C124 H124' 37.00 no
C22 C23 C24 C25 0.2(5) no
H123' C123 C124 H124 -84.00 no
H123' C123 C124 O14 156.00 no
C122 C123 C124 H124 157.00 no
C122 C123 C124 H124' -82.00 no
C23 C24 C25 C26 -0.9(5) no
O15 C125 C126 H126' -120(3) no
H125 C125 C126 C127 121.2(19) no
O15 C125 C126 H126 126(3) no
H125' C125 C126 H126 9(4) no
H125' C125 C126 C127 -112(3) no
H125 C125 C126 H126' -4(4) no
C24 C25 C26 C21 0.0(5) no
H125' C125 C126 H126' 124(4) no
H125 C125 C126 H126 -118(3) no
H126 C126 C127 H127 20(3) no
H126 C126 C127 H127' 145(3) no
H126' C126 C127 H127' 33(4) no
H126 C126 C127 C128 -100(2) no
C125 C126 C127 H127' -96(2) no
H126' C126 C127 H127 -92(4) no
H126' C126 C127 C128 148(3) no
C125 C126 C127 H127 139(2) no
C126 C127 C128 H128' -151(2) no
C212 C27 B21 C21 -114.3(3) no
C28 C27 B21 C219 -55.4(3) no
B21 C27 C28 C29 -177.2(3) no
C212 C27 B21 C213 6.9(3) no
C212 C27 C28 C29 1.8(4) no
H127' C127 C128 O15 82(2) no
C28 C27 C212 C211 -0.6(4) no
B21 C27 C212 C211 178.4(3) no
H127 C127 C128 O15 -155(3) no
H127 C127 C128 H128' 90(3) no
H127 C127 C128 H128 -37(3) no
C126 C127 C128 H128 81(2) no
C212 C27 B21 C219 125.7(3) no
H127' C127 C128 H128' -33(3) no
H127' C127 C128 H128 -161(3) no
C28 C27 B21 C213 -174.2(2) no
C28 C27 B21 C21 64.7(3) no
C27 C28 C29 C210 -1.5(5) no
H129' C129 C130 C131 -89.5(17) no
H129 C129 C130 H130' -101(5) no
H129 C129 C130 H130 33(3) no
H129 C129 C130 C131 146(2) no
O16 C129 C130 H130 -89(2) no
O16 C129 C130 H130' 137(4) no
C28 C29 C210 C211 -0.1(5) no
H129' C129 C130 H130 158(3) no
H129' C129 C130 H130' 24(4) no
H130' C130 C131 H131 -30(5) no
H130 C130 C131 C132 71(3) no
H130' C130 C131 H131' 90(4) no
C129 C130 C131 H131' -160(2) no
H130 C130 C131 H131 -173(4) no
C129 C130 C131 H131 80(3) no
H130' C130 C131 C132 -146(4) no
H130 C130 C131 H131' -53(3) no
H131 C131 C132 O16 -81(3) no
H131' C131 C132 O16 156.4(19) no
H131 C131 C132 H132' 164(3) no
H131' C131 C132 H132 -89(3) no
H131 C131 C132 H132 34(3) no
H131' C131 C132 H132' 41(3) no
C130 C131 C132 H132' -80(2) no
C130 C131 C132 H132 150(2) no
C29 C210 C211 C212 1.2(5) no
C210 C211 C212 C27 -0.9(5) no
C214 C213 C218 C217 0.4(4) no
C218 C213 B21 C219 -34.8(3) no
C214 C213 B21 C27 -90.2(3) no
C214 C213 B21 C21 31.6(3) no
C218 C213 C214 C215 -1.0(4) no
B21 C213 C218 C217 -173.9(2) no
C218 C213 B21 C27 83.8(3) no
B21 C213 C214 C215 173.4(2) no
C214 C213 B21 C219 151.3(2) no
C218 C213 B21 C21 -154.5(2) no
C213 C214 C215 C216 0.9(4) no
C214 C215 C216 C217 -0.2(4) no
C215 C216 C217 C218 -0.4(4) no
C216 C217 C218 C213 0.3(4) no
B21 C219 C224 C223 177.3(2) no
C224 C219 B21 C21 22.6(3) no
C224 C219 B21 C27 144.0(2) no
C224 C219 B21 C213 -97.9(3) no
C220 C219 B21 C27 -38.2(3) no
C220 C219 C224 C223 -0.6(4) no
C220 C219 B21 C21 -159.7(2) no
C224 C219 C220 C221 1.0(4) no
B21 C219 C220 C221 -177.0(2) no
C220 C219 B21 C213 79.9(3) no
C219 C220 C221 C222 -0.7(4) no
C220 C221 C222 C223 0.0(4) no
C221 C222 C223 C224 0.4(4) no
C222 C223 C224 C219 -0.1(4) no
B31 C31 C36 C35 -177.3(3) no
C36 C31 B31 C37 75.1(3) no
C32 C31 C36 C35 1.0(4) no
C36 C31 B31 C319 -166.1(2) no
B31 C31 C32 C33 177.5(3) no
C32 C31 B31 C319 15.8(3) no
C32 C31 B31 C313 138.4(3) no
C32 C31 B31 C37 -103.0(3) no
C36 C31 B31 C313 -43.5(3) no
C36 C31 C32 C33 -0.7(4) no
C31 C32 C33 C34 -0.6(4) no
C32 C33 C34 C35 1.5(4) no
C33 C34 C35 C36 -1.2(4) no
C34 C35 C36 C31 -0.1(4) no
B31 C37 C312 C311 178.8(3) no
C38 C37 B31 C313 105.9(3) no
B31 C37 C38 C39 -179.3(3) no
C312 C37 B31 C319 49.9(3) no
C312 C37 B31 C313 -72.7(3) no
C38 C37 C312 C311 0.1(4) no
C38 C37 B31 C31 -12.0(4) no
C38 C37 B31 C319 -131.5(3) no
C312 C37 B31 C31 169.5(2) no
C312 C37 C38 C39 -0.7(4) no
C37 C38 C39 C310 0.6(5) no
C38 C39 C310 C311 0.2(5) no
C42 C41 C43 C44 15.5(7) no
C43 C41 C42 O41 -0.2(6) no
C41 C43 C44 O41 -26.5(10) no
H310 C310 C311 H311 1(3) no
C39 C310 C311 H311 177(2) no
H310 C310 C311 C312 -178(2) no
C310 C311 C312 H312 -178(2) no
H311 C311 C312 C37 -178(2) no
H311 C311 C312 H312 3(3) no
C314 C313 C318 H318 177(2) no
B31 C313 C318 H318 -5(2) no
B31 C313 C314 H314 1(2) no
C318 C313 C314 H314 180(2) no
H314 C314 C315 C316 178(2) no
H314 C314 C315 H315 1(4) no
C313 C314 C315 H315 -179(3) no
H315 C315 C316 H316 -1(4) no
C314 C315 C316 H316 -179(3) no
H315 C315 C316 C317 180(3) no
H316 C316 C317 H317 2(6) no
C315 C316 C317 H317 -179(4) no
H316 C316 C317 C318 180(4) no
C316 C317 C318 H318 -176(2) no
H317 C317 C318 C313 177(4) no
H317 C317 C318 H318 3(4) no
C324 C319 C320 H320 180(3) no
B31 C319 C324 H324 -2(2) no
C320 C319 C324 H324 -180(2) no
B31 C319 C320 H320 2(3) no
H320 C320 C321 C322 -180(2) no
C319 C320 C321 H321 175(3) no
H320 C320 C321 H321 -4(4) no
H321 C321 C322 C323 -175(4) no
C320 C321 C322 H322 178(2) no
H321 C321 C322 H322 3(4) no
H322 C322 C323 C324 -178(3) no
H322 C322 C323 H323 -3(4) no
C321 C322 C323 H323 175(2) no
H323 C323 C324 H324 5(3) no
C322 C323 C324 H324 180(2) no
H323 C323 C324 C319 -175(3) no
